data_7153056
loop_
_publ_author_name
'Saha, Manik Lal'
'Bats, Jan W.'
'Schmittel, Michael'

_publ_section_title
;
 Merging strong and weak coordination motifs in the integrative
 self-sorting of a 5-component trapezoid and scalene triangle.
;
_journal_issue 34
_journal_name_full 'Organic &amp; biomolecular chemistry'
_journal_page_first 5592
_journal_page_last 5595
_journal_paper_doi 10.1039/c3ob41258j
_journal_volume 11
_journal_year 2013
_chemical_formula_moiety 'C35 H32 Cu I N3 , F6 P'
_chemical_formula_sum 'C35 H32 Cu F6 I N3 P'
_chemical_formula_weight 830.05
_chemical_name_systematic
;
?
;
_space_group_IT_number 2
_symmetry_cell_setting triclinic
_symmetry_space_group_name_Hall '-P 1'
_symmetry_space_group_name_H-M 'P -1'
_atom_sites_solution_hydrogens geom
_atom_sites_solution_primary direct
_atom_sites_solution_secondary difmap
_audit_creation_method SHELXL-97
_cell_angle_alpha 91.4930(10)
_cell_angle_beta 113.8990(10)
_cell_angle_gamma 111.5580(10)
_cell_formula_units_Z 2
_cell_length_a 11.8031(6)
_cell_length_b 12.1213(6)
_cell_length_c 14.0357(7)
_cell_measurement_reflns_used 6314
_cell_measurement_temperature 171(2)
_cell_measurement_theta_max 26
_cell_measurement_theta_min 3
_cell_volume 1670.96(15)
_computing_cell_refinement 'SAINT (Siemens, 1995)'
_computing_data_collection 'SMART (Siemens, 1995)'
_computing_data_reduction 'SAINT (Siemens, 1995)'
_computing_publication_material 'SHELXL-97 (Sheldrick, 1997)'
_computing_structure_refinement 'SHELXL-97 (Sheldrick, 1997)'
_computing_structure_solution 'SHELXS-97 (Sheldrick, 1997)'
_diffrn_ambient_temperature 171(2)
_diffrn_measured_fraction_theta_full 0.989
_diffrn_measured_fraction_theta_max 0.949
_diffrn_measurement_device_type SIEMENS_SMART_1K_CCD
_diffrn_measurement_method \w
_diffrn_radiation_monochromator graphite
_diffrn_radiation_source 'normal-focus sealed tube'
_diffrn_radiation_type MoK\a
_diffrn_radiation_wavelength 0.71073
_diffrn_reflns_av_R_equivalents 0.0260
_diffrn_reflns_av_sigmaI/netI 0.0341
_diffrn_reflns_limit_h_max 15
_diffrn_reflns_limit_h_min -15
_diffrn_reflns_limit_k_max 15
_diffrn_reflns_limit_k_min -16
_diffrn_reflns_limit_l_max 18
_diffrn_reflns_limit_l_min -18
_diffrn_reflns_number 20122
_diffrn_reflns_theta_full 26.50
_diffrn_reflns_theta_max 28.50
_diffrn_reflns_theta_min 1.62
_diffrn_standards_decay_% 0.0
_diffrn_standards_interval_time 1600
_diffrn_standards_number 488
_exptl_absorpt_coefficient_mu 1.689
_exptl_absorpt_correction_T_max 0.602
_exptl_absorpt_correction_T_min 0.531
_exptl_absorpt_correction_type multi-scan
_exptl_absorpt_process_details 'SADABS (Sheldrick, 2000)'
_exptl_crystal_colour orange
_exptl_crystal_density_diffrn 1.650
_exptl_crystal_density_method 'not measured'
_exptl_crystal_description block
_exptl_crystal_F_000 828
_exptl_crystal_size_max 0.38
_exptl_crystal_size_mid 0.30
_exptl_crystal_size_min 0.30
_refine_diff_density_max 0.561
_refine_diff_density_min -0.538
_refine_diff_density_rms 0.071
_refine_ls_extinction_method none
_refine_ls_goodness_of_fit_ref 1.027
_refine_ls_hydrogen_treatment constr
_refine_ls_matrix_type full
_refine_ls_number_parameters 433
_refine_ls_number_reflns 8042
_refine_ls_number_restraints 0
_refine_ls_restrained_S_all 1.027
_refine_ls_R_factor_all 0.0431
_refine_ls_R_factor_gt 0.0314
_refine_ls_shift/su_max 0.007
_refine_ls_shift/su_mean 0.000
_refine_ls_structure_factor_coef Fsqd
_refine_ls_weighting_details 'calc w=1/[\s^2^(Fo^2^)+(0.03P)^2^+1.3P] where P=(Fo^2^+2Fc^2^)/3'
_refine_ls_weighting_scheme calc
_refine_ls_wR_factor_gt 0.0710
_refine_ls_wR_factor_ref 0.0754
_reflns_number_gt 6675
_reflns_number_total 8042
_reflns_threshold_expression I>2sigma(I)
_cod_data_source_file c3ob41258j.txt
_cod_data_source_block compound_C3
_cod_original_cell_volume 1670.95(14)
_cod_database_code 7153056

loop_
_symmetry_equiv_pos_as_xyz
'x, y, z'
'-x, -y, -z'

loop_
_atom_site_label
_atom_site_type_symbol
_atom_site_fract_x
_atom_site_fract_y
_atom_site_fract_z
_atom_site_U_iso_or_equiv
_atom_site_adp_type
_atom_site_occupancy
_atom_site_symmetry_multiplicity
_atom_site_calc_flag
_atom_site_refinement_flags
Cu1 Cu 0.36708(3) 0.61996(2) 0.24881(2) 0.02290(7) Uani 1 1 d .
I1 I 0.788524(18) 1.040759(16) 0.095103(15) 0.04136(6) Uani 1 1 d .
P1 P 0.0000 1.0000 0.5000 0.02598(17) Uani 1 2 d S
N1 N 0.28684(17) 0.45703(15) 0.27934(14) 0.0192(3) Uani 1 1 d .
C13 C 0.4166(2) 0.38115(19) 0.22529(18) 0.0221(4) Uani 1 1 d .
N3 N 0.48402(19) 0.72768(16) 0.19743(15) 0.0238(4) Uani 1 1 d .
F1 F -0.03777(18) 1.02473(16) 0.59345(14) 0.0492(4) Uani 1 1 d .
F2 F 0.10479(15) 0.95176(14) 0.57854(14) 0.0448(4) Uani 1 1 d .
N2 N 0.25384(17) 0.65687(15) 0.31826(14) 0.0197(4) Uani 1 1 d .
F3 F -0.11656(16) 0.86536(14) 0.46155(13) 0.0465(4) Uani 1 1 d .
F4 F -0.00661(17) 0.41964(17) -0.09528(13) 0.0512(4) Uani 1 1 d .
F5 F -0.16116(15) 0.45924(18) -0.06145(13) 0.0508(4) Uani 1 1 d .
C11 C 0.1714(2) 0.55290(19) 0.33246(16) 0.0191(4) Uani 1 1 d .
C22 C 0.3411(2) 0.87105(18) 0.32563(18) 0.0215(4) Uani 1 1 d .
C33 C 0.6571(2) 0.9035(2) 0.1362(2) 0.0293(5) Uani 1 1 d .
C1 C 0.3120(2) 0.36067(19) 0.26433(17) 0.0216(4) Uani 1 1 d .
C4 C 0.1148(2) 0.33582(19) 0.33168(17) 0.0220(4) Uani 1 1 d .
C26 C 0.3864(2) 1.0333(2) 0.23214(19) 0.0262(5) Uani 1 1 d .
H26A H 0.3543 1.0766 0.1796 0.031 Uiso 1 1 calc R
C28 C 0.5399(2) 0.8450(2) 0.47424(19) 0.0292(5) Uani 1 1 d .
H28A H 0.5339 0.7690 0.4423 0.044 Uiso 1 1 calc R
H28B H 0.4880 0.8276 0.5158 0.044 Uiso 1 1 calc R
H28C H 0.6354 0.8979 0.5210 0.044 Uiso 1 1 calc R
C12 C 0.1906(2) 0.44528(18) 0.31317(16) 0.0190(4) Uani 1 1 d .
C7 C 0.0731(2) 0.5468(2) 0.36648(18) 0.0230(4) Uani 1 1 d .
C24 C 0.5713(2) 1.0061(2) 0.3685(2) 0.0282(5) Uani 1 1 d .
H24A H 0.6664 1.0311 0.4098 0.034 Uiso 1 1 calc R
C8 C 0.0636(2) 0.6571(2) 0.38737(19) 0.0275(5) Uani 1 1 d .
H8A H -0.0016 0.6582 0.4103 0.033 Uiso 1 1 calc R
C23 C 0.4818(2) 0.90737(19) 0.38729(18) 0.0233(4) Uani 1 1 d .
C17 C 0.4747(3) 0.3715(2) 0.0804(2) 0.0308(5) Uani 1 1 d .
H17A H 0.4474 0.3456 0.0071 0.037 Uiso 1 1 calc R
C18 C 0.3752(2) 0.3414(2) 0.11676(19) 0.0262(5) Uani 1 1 d .
C15 C 0.6493(2) 0.4748(2) 0.2549(2) 0.0289(5) Uani 1 1 d .
H15A H 0.7429 0.5204 0.3020 0.035 Uiso 1 1 calc R
C14 C 0.5545(2) 0.4473(2) 0.29528(19) 0.0259(5) Uani 1 1 d .
C27 C 0.2928(2) 0.9351(2) 0.24832(18) 0.0243(5) Uani 1 1 d .
C2 C 0.2426(2) 0.2489(2) 0.28447(19) 0.0271(5) Uani 1 1 d .
H2A H 0.2636 0.1821 0.2752 0.033 Uiso 1 1 calc R
C6 C -0.0071(2) 0.4321(2) 0.38029(19) 0.0277(5) Uani 1 1 d .
H6A H -0.0761 0.4266 0.4009 0.033 Uiso 1 1 calc R
C31 C 0.6192(2) 0.7580(2) 0.24234(19) 0.0293(5) Uani 1 1 d .
H31A H 0.6552 0.7180 0.2965 0.035 Uiso 1 1 calc R
C32 C 0.7081(2) 0.8442(2) 0.2138(2) 0.0308(5) Uani 1 1 d .
H32A H 0.8025 0.8620 0.2471 0.037 Uiso 1 1 calc R
C25 C 0.5261(2) 1.0693(2) 0.2913(2) 0.0296(5) Uani 1 1 d .
F6 F 0.0229(2) 0.61223(18) -0.05698(16) 0.0611(5) Uani 1 1 d .
C10 C 0.2441(2) 0.76014(19) 0.33948(17) 0.0210(4) Uani 1 1 d .
C16 C 0.6117(3) 0.4379(2) 0.1476(2) 0.0303(5) Uani 1 1 d .
C35 C 0.4362(2) 0.7850(2) 0.1205(2) 0.0310(5) Uani 1 1 d .
H35A H 0.3412 0.7648 0.0871 0.037 Uiso 1 1 calc R
C5 C 0.0132(2) 0.3317(2) 0.36473(19) 0.0265(5) Uani 1 1 d .
H5A H -0.0405 0.2575 0.3758 0.032 Uiso 1 1 calc R
C3 C 0.1445(2) 0.2361(2) 0.31750(19) 0.0265(5) Uani 1 1 d .
H3A H 0.0971 0.1605 0.3307 0.032 Uiso 1 1 calc R
C29 C 0.6265(3) 1.1751(3) 0.2721(3) 0.0476(7) Uani 1 1 d .
H29A H 0.6753 1.2425 0.3337 0.071 Uiso 1 1 calc R
H29B H 0.5776 1.2010 0.2084 0.071 Uiso 1 1 calc R
H29C H 0.6918 1.1506 0.2617 0.071 Uiso 1 1 calc R
C30 C 0.1417(3) 0.8979(2) 0.1797(2) 0.0362(6) Uani 1 1 d .
H30A H 0.1287 0.9391 0.1195 0.054 Uiso 1 1 calc R
H30B H 0.1024 0.9206 0.2224 0.054 Uiso 1 1 calc R
H30C H 0.0965 0.8099 0.1530 0.054 Uiso 1 1 calc R
C9 C 0.1480(2) 0.7621(2) 0.37471(19) 0.0270(5) Uani 1 1 d .
H9A H 0.1422 0.8363 0.3895 0.032 Uiso 1 1 calc R
C34 C 0.5185(3) 0.8721(2) 0.0876(2) 0.0361(6) Uani 1 1 d .
H34A H 0.4804 0.9098 0.0322 0.043 Uiso 1 1 calc R
C21 C 0.2270(3) 0.2723(2) 0.0405(2) 0.0359(6) Uani 1 1 d .
H21A H 0.2173 0.2563 -0.0318 0.054 Uiso 1 1 calc R
H21B H 0.1766 0.3203 0.0427 0.054 Uiso 1 1 calc R
H21C H 0.1906 0.1952 0.0611 0.054 Uiso 1 1 calc R
C19 C 0.6014(3) 0.4893(3) 0.4123(2) 0.0379(6) Uani 1 1 d .
H19A H 0.7008 0.5203 0.4500 0.057 Uiso 1 1 calc R
H19B H 0.5606 0.4211 0.4410 0.057 Uiso 1 1 calc R
H19C H 0.5733 0.5538 0.4218 0.057 Uiso 1 1 calc R
P2 P 0.0000 0.5000 0.0000 0.02866(19) Uani 1 2 d S
C20 C 0.7176(3) 0.4675(3) 0.1074(3) 0.0457(7) Uani 1 1 d .
H20A H 0.7560 0.4070 0.1194 0.069 Uiso 1 1 calc R
H20B H 0.7901 0.5480 0.1456 0.069 Uiso 1 1 calc R
H20C H 0.6756 0.4667 0.0311 0.069 Uiso 1 1 calc R

loop_
_atom_site_aniso_label
_atom_site_aniso_U_11
_atom_site_aniso_U_22
_atom_site_aniso_U_33
_atom_site_aniso_U_23
_atom_site_aniso_U_13
_atom_site_aniso_U_12
Cu1 0.02290(13) 0.02143(13) 0.02609(15) 0.00674(11) 0.01475(11) 0.00653(11)
I1 0.03582(10) 0.04017(11) 0.04528(11) 0.01617(8) 0.02467(8) 0.00495(8)
P1 0.0246(4) 0.0256(4) 0.0331(5) 0.0111(3) 0.0152(4) 0.0129(3)
N1 0.0193(8) 0.0181(8) 0.0202(9) 0.0031(7) 0.0095(7) 0.0071(7)
C13 0.0284(11) 0.0194(10) 0.0273(12) 0.0086(9) 0.0163(9) 0.0143(9)
N3 0.0243(9) 0.0217(9) 0.0283(10) 0.0062(8) 0.0153(8) 0.0082(8)
F1 0.0647(11) 0.0549(10) 0.0555(11) 0.0208(8) 0.0430(9) 0.0340(9)
F2 0.0361(8) 0.0448(9) 0.0551(10) 0.0232(8) 0.0139(8) 0.0250(7)
N2 0.0184(8) 0.0191(8) 0.0216(9) 0.0038(7) 0.0095(7) 0.0071(7)
F3 0.0401(9) 0.0317(8) 0.0486(10) 0.0115(7) 0.0117(8) 0.0039(7)
F4 0.0413(9) 0.0682(12) 0.0382(9) -0.0104(8) 0.0156(8) 0.0203(8)
F5 0.0231(7) 0.0855(13) 0.0339(9) 0.0012(8) 0.0082(7) 0.0181(8)
C11 0.0181(9) 0.0215(10) 0.0180(10) 0.0038(8) 0.0088(8) 0.0077(8)
C22 0.0245(10) 0.0154(9) 0.0276(12) 0.0020(8) 0.0138(9) 0.0090(8)
C33 0.0297(12) 0.0246(11) 0.0332(13) 0.0048(10) 0.0199(10) 0.0042(9)
C1 0.0237(10) 0.0218(10) 0.0209(11) 0.0053(8) 0.0106(9) 0.0104(9)
C4 0.0206(10) 0.0226(10) 0.0223(11) 0.0061(8) 0.0111(9) 0.0069(8)
C26 0.0357(12) 0.0212(11) 0.0304(12) 0.0082(9) 0.0186(10) 0.0162(10)
C28 0.0277(12) 0.0288(12) 0.0292(13) 0.0052(10) 0.0084(10) 0.0145(10)
C12 0.0178(9) 0.0196(10) 0.0188(10) 0.0038(8) 0.0083(8) 0.0066(8)
C7 0.0219(10) 0.0256(11) 0.0256(11) 0.0067(9) 0.0131(9) 0.0109(9)
C24 0.0238(11) 0.0222(11) 0.0388(14) 0.0014(10) 0.0147(10) 0.0092(9)
C8 0.0251(11) 0.0310(12) 0.0345(13) 0.0072(10) 0.0187(10) 0.0141(10)
C23 0.0247(11) 0.0182(10) 0.0283(12) 0.0011(9) 0.0121(9) 0.0100(9)
C17 0.0396(13) 0.0371(13) 0.0259(12) 0.0066(10) 0.0190(11) 0.0215(11)
C18 0.0284(11) 0.0252(11) 0.0279(12) 0.0037(9) 0.0128(10) 0.0139(9)
C15 0.0243(11) 0.0287(12) 0.0382(14) 0.0093(10) 0.0164(10) 0.0125(9)
C14 0.0276(11) 0.0250(11) 0.0278(12) 0.0061(9) 0.0126(10) 0.0132(9)
C27 0.0256(11) 0.0218(11) 0.0275(12) 0.0025(9) 0.0124(9) 0.0113(9)
C2 0.0329(12) 0.0201(11) 0.0339(13) 0.0076(9) 0.0184(10) 0.0126(9)
C6 0.0219(11) 0.0298(12) 0.0351(13) 0.0083(10) 0.0181(10) 0.0085(9)
C31 0.0288(12) 0.0308(12) 0.0283(12) 0.0093(10) 0.0132(10) 0.0114(10)
C32 0.0233(11) 0.0336(13) 0.0319(13) 0.0074(10) 0.0123(10) 0.0079(10)
C25 0.0322(12) 0.0195(11) 0.0435(14) 0.0054(10) 0.0237(11) 0.0096(9)
F6 0.0679(12) 0.0614(12) 0.0675(13) 0.0343(10) 0.0393(11) 0.0292(10)
C10 0.0221(10) 0.0195(10) 0.0221(11) 0.0039(8) 0.0095(9) 0.0096(8)
C16 0.0342(13) 0.0322(12) 0.0373(14) 0.0124(10) 0.0229(11) 0.0187(11)
C35 0.0255(11) 0.0332(13) 0.0383(14) 0.0127(11) 0.0166(11) 0.0130(10)
C5 0.0231(11) 0.0241(11) 0.0323(13) 0.0076(9) 0.0165(10) 0.0049(9)
C3 0.0293(12) 0.0183(10) 0.0324(13) 0.0082(9) 0.0166(10) 0.0070(9)
C29 0.0440(16) 0.0319(14) 0.079(2) 0.0223(14) 0.0400(16) 0.0139(12)
C30 0.0297(13) 0.0345(13) 0.0405(15) 0.0122(11) 0.0100(11) 0.0154(11)
C9 0.0273(11) 0.0253(11) 0.0344(13) 0.0046(10) 0.0163(10) 0.0145(9)
C34 0.0324(13) 0.0364(14) 0.0413(15) 0.0206(12) 0.0176(12) 0.0138(11)
C21 0.0318(13) 0.0408(14) 0.0303(14) -0.0014(11) 0.0106(11) 0.0142(11)
C19 0.0304(13) 0.0511(16) 0.0259(13) 0.0020(11) 0.0095(11) 0.0143(12)
P2 0.0209(4) 0.0389(5) 0.0230(4) 0.0034(4) 0.0090(3) 0.0102(4)
C20 0.0433(16) 0.0622(19) 0.0515(18) 0.0179(15) 0.0350(14) 0.0262(14)

loop_
_atom_type_symbol
_atom_type_description
_atom_type_scat_dispersion_real
_atom_type_scat_dispersion_imag
_atom_type_scat_source
C C 0.0033 0.0016 'International Tables Vol C Tables 4.2.6.8 and 6.1.1.4'
H H 0.0000 0.0000 'International Tables Vol C Tables 4.2.6.8 and 6.1.1.4'
N N 0.0061 0.0033 'International Tables Vol C Tables 4.2.6.8 and 6.1.1.4'
Cu Cu 0.3201 1.2651 'International Tables Vol C Tables 4.2.6.8 and 6.1.1.4'
I I -0.4742 1.8119 'International Tables Vol C Tables 4.2.6.8 and 6.1.1.4'
P P 0.1023 0.0942 'International Tables Vol C Tables 4.2.6.8 and 6.1.1.4'
F F 0.0171 0.0103 'International Tables Vol C Tables 4.2.6.8 and 6.1.1.4'

loop_
_geom_angle_atom_site_label_1
_geom_angle_atom_site_label_2
_geom_angle_atom_site_label_3
_geom_angle
_geom_angle_site_symmetry_1
_geom_angle_site_symmetry_3
N3 Cu1 N1 150.04(7) . .
N3 Cu1 N2 128.66(7) . .
N1 Cu1 N2 81.25(7) . .
F2 P1 F2 179.998(1) . 2_576
F2 P1 F3 90.62(8) . 2_576
F2 P1 F3 89.38(8) 2_576 2_576
F2 P1 F3 89.38(8) . .
F2 P1 F3 90.62(8) 2_576 .
F3 P1 F3 180.0 2_576 .
F2 P1 F1 89.09(9) . .
F2 P1 F1 90.91(9) 2_576 .
F3 P1 F1 89.87(9) 2_576 .
F3 P1 F1 90.13(9) . .
F2 P1 F1 90.91(9) . 2_576
F2 P1 F1 89.09(9) 2_576 2_576
F3 P1 F1 90.13(9) 2_576 2_576
F3 P1 F1 89.87(9) . 2_576
F1 P1 F1 179.998(1) . 2_576
C1 N1 C12 118.98(18) . .
C1 N1 Cu1 127.22(14) . .
C12 N1 Cu1 113.68(13) . .
C14 C13 C18 120.6(2) . .
C14 C13 C1 119.7(2) . .
C18 C13 C1 119.5(2) . .
C35 N3 C31 116.8(2) . .
C35 N3 Cu1 120.77(15) . .
C31 N3 Cu1 122.19(16) . .
C10 N2 C11 119.08(18) . .
C10 N2 Cu1 130.20(14) . .
C11 N2 Cu1 110.41(13) . .
N2 C11 C7 123.50(19) . .
N2 C11 C12 116.77(18) . .
C7 C11 C12 119.72(19) . .
C27 C22 C23 120.4(2) . .
C27 C22 C10 120.35(19) . .
C23 C22 C10 119.15(19) . .
C32 C33 C34 118.8(2) . .
C32 C33 I1 120.26(17) . .
C34 C33 I1 120.98(19) . .
N1 C1 C2 121.13(19) . .
N1 C1 C13 115.29(18) . .
C2 C1 C13 123.58(19) . .
C12 C4 C3 117.30(19) . .
C12 C4 C5 118.8(2) . .
C3 C4 C5 123.9(2) . .
C25 C26 C27 121.4(2) . .
N1 C12 C4 122.90(19) . .
N1 C12 C11 116.82(18) . .
C4 C12 C11 120.27(18) . .
C11 C7 C8 116.4(2) . .
C11 C7 C6 118.68(19) . .
C8 C7 C6 124.9(2) . .
C25 C24 C23 122.1(2) . .
C9 C8 C7 120.1(2) . .
C24 C23 C22 118.5(2) . .
C24 C23 C28 118.6(2) . .
C22 C23 C28 122.9(2) . .
C16 C17 C18 122.3(2) . .
C17 C18 C13 118.3(2) . .
C17 C18 C21 120.6(2) . .
C13 C18 C21 121.0(2) . .
C14 C15 C16 122.2(2) . .
C15 C14 C13 118.7(2) . .
C15 C14 C19 119.8(2) . .
C13 C14 C19 121.5(2) . .
C26 C27 C22 118.9(2) . .
C26 C27 C30 119.2(2) . .
C22 C27 C30 121.9(2) . .
C3 C2 C1 120.2(2) . .
C5 C6 C7 121.6(2) . .
N3 C31 C32 123.5(2) . .
C33 C32 C31 118.7(2) . .
C24 C25 C26 118.6(2) . .
C24 C25 C29 120.6(2) . .
C26 C25 C29 120.9(2) . .
N2 C10 C9 121.0(2) . .
N2 C10 C22 115.98(18) . .
C9 C10 C22 122.98(19) . .
C17 C16 C15 117.8(2) . .
C17 C16 C20 121.5(2) . .
C15 C16 C20 120.6(2) . .
N3 C35 C34 123.1(2) . .
C6 C5 C4 120.9(2) . .
C2 C3 C4 119.4(2) . .
C8 C9 C10 119.8(2) . .
C35 C34 C33 119.1(2) . .
F6 P2 F6 180.0 . 2_565
F6 P2 F4 90.16(10) . 2_565
F6 P2 F4 89.84(10) 2_565 2_565
F6 P2 F4 89.84(10) . .
F6 P2 F4 90.16(10) 2_565 .
F4 P2 F4 180.0 2_565 .
F6 P2 F5 89.96(10) . .
F6 P2 F5 90.04(10) 2_565 .
F4 P2 F5 89.80(8) 2_565 .
F4 P2 F5 90.20(8) . .
F6 P2 F5 90.04(10) . 2_565
F6 P2 F5 89.96(10) 2_565 2_565
F4 P2 F5 90.20(8) 2_565 2_565
F4 P2 F5 89.80(8) . 2_565
F5 P2 F5 180.0 . 2_565

loop_
_geom_bond_atom_site_label_1
_geom_bond_atom_site_label_2
_geom_bond_distance
_geom_bond_site_symmetry_2
Cu1 N3 1.9135(18) .
Cu1 N1 1.9948(18) .
Cu1 N2 2.0997(17) .
I1 C33 2.094(2) .
P1 F2 1.5960(14) .
P1 F2 1.5960(14) 2_576
P1 F3 1.5969(15) 2_576
P1 F3 1.5969(15) .
P1 F1 1.6001(16) .
P1 F1 1.6002(16) 2_576
N1 C1 1.338(3) .
N1 C12 1.363(3) .
C13 C14 1.401(3) .
C13 C18 1.406(3) .
C13 C1 1.489(3) .
N3 C35 1.343(3) .
N3 C31 1.349(3) .
N2 C10 1.336(3) .
N2 C11 1.358(3) .
F4 P2 1.5922(15) .
F5 P2 1.6013(14) .
C11 C7 1.403(3) .
C11 C12 1.440(3) .
C22 C27 1.404(3) .
C22 C23 1.407(3) .
C22 C10 1.490(3) .
C33 C32 1.376(4) .
C33 C34 1.383(3) .
C1 C2 1.406(3) .
C4 C12 1.401(3) .
C4 C3 1.407(3) .
C4 C5 1.437(3) .
C26 C25 1.394(3) .
C26 C27 1.393(3) .
C28 C23 1.511(3) .
C7 C8 1.415(3) .
C7 C6 1.436(3) .
C24 C25 1.385(4) .
C24 C23 1.390(3) .
C8 C9 1.366(3) .
C17 C16 1.386(4) .
C17 C18 1.397(3) .
C18 C21 1.506(3) .
C15 C14 1.391(3) .
C15 C16 1.393(3) .
C14 C19 1.508(3) .
C27 C30 1.518(3) .
C2 C3 1.373(3) .
C6 C5 1.352(3) .
C31 C32 1.381(3) .
C25 C29 1.511(3) .
F6 P2 1.5889(18) .
C10 C9 1.416(3) .
C16 C20 1.503(3) .
C35 C34 1.381(3) .
P2 F6 1.5890(18) 2_565
P2 F4 1.5922(15) 2_565
P2 F5 1.6013(14) 2_565

loop_
_geom_torsion_atom_site_label_1
_geom_torsion_atom_site_label_2
_geom_torsion_atom_site_label_3
_geom_torsion_atom_site_label_4
_geom_torsion
N3 Cu1 N1 C1 1.2(3)
N2 Cu1 N1 C1 -175.75(19)
N3 Cu1 N1 C12 -174.73(15)
N2 Cu1 N1 C12 8.34(14)
N1 Cu1 N3 C35 125.16(19)
N2 Cu1 N3 C35 -58.7(2)
N1 Cu1 N3 C31 -60.9(3)
N2 Cu1 N3 C31 115.24(18)
N3 Cu1 N2 C10 -0.6(2)
N1 Cu1 N2 C10 177.4(2)
N3 Cu1 N2 C11 172.80(13)
N1 Cu1 N2 C11 -9.16(14)
C10 N2 C11 C7 1.4(3)
Cu1 N2 C11 C7 -172.87(17)
C10 N2 C11 C12 -177.18(19)
Cu1 N2 C11 C12 8.6(2)
C12 N1 C1 C2 -1.0(3)
Cu1 N1 C1 C2 -176.74(16)
C12 N1 C1 C13 178.82(18)
Cu1 N1 C1 C13 3.1(3)
C14 C13 C1 N1 74.6(3)
C18 C13 C1 N1 -100.8(2)
C14 C13 C1 C2 -105.6(3)
C18 C13 C1 C2 79.0(3)
C1 N1 C12 C4 -0.9(3)
Cu1 N1 C12 C4 175.34(16)
C1 N1 C12 C11 177.44(19)
Cu1 N1 C12 C11 -6.3(2)
C3 C4 C12 N1 2.1(3)
C5 C4 C12 N1 -178.5(2)
C3 C4 C12 C11 -176.2(2)
C5 C4 C12 C11 3.2(3)
N2 C11 C12 N1 -1.9(3)
C7 C11 C12 N1 179.43(19)
N2 C11 C12 C4 176.49(19)
C7 C11 C12 C4 -2.1(3)
N2 C11 C7 C8 -0.7(3)
C12 C11 C7 C8 177.8(2)
N2 C11 C7 C6 -179.1(2)
C12 C11 C7 C6 -0.6(3)
C11 C7 C8 C9 -0.3(3)
C6 C7 C8 C9 177.9(2)
C25 C24 C23 C22 0.0(3)
C25 C24 C23 C28 -179.0(2)
C27 C22 C23 C24 -1.2(3)
C10 C22 C23 C24 175.68(19)
C27 C22 C23 C28 177.7(2)
C10 C22 C23 C28 -5.4(3)
C16 C17 C18 C13 0.6(4)
C16 C17 C18 C21 178.2(2)
C14 C13 C18 C17 -1.2(3)
C1 C13 C18 C17 174.2(2)
C14 C13 C18 C21 -178.8(2)
C1 C13 C18 C21 -3.4(3)
C16 C15 C14 C13 -0.6(3)
C16 C15 C14 C19 179.7(2)
C18 C13 C14 C15 1.2(3)
C1 C13 C14 C15 -174.2(2)
C18 C13 C14 C19 -179.1(2)
C1 C13 C14 C19 5.5(3)
C25 C26 C27 C22 -0.4(3)
C25 C26 C27 C30 -178.5(2)
C23 C22 C27 C26 1.4(3)
C10 C22 C27 C26 -175.44(19)
C23 C22 C27 C30 179.5(2)
C10 C22 C27 C30 2.6(3)
N1 C1 C2 C3 1.7(3)
C13 C1 C2 C3 -178.1(2)
C11 C7 C6 C5 2.2(3)
C8 C7 C6 C5 -176.0(2)
C35 N3 C31 C32 0.6(4)
Cu1 N3 C31 C32 -173.58(18)
C34 C33 C32 C31 -2.0(4)
I1 C33 C32 C31 177.08(18)
N3 C31 C32 C33 0.7(4)
C23 C24 C25 C26 1.0(3)
C23 C24 C25 C29 -179.1(2)
C27 C26 C25 C24 -0.7(3)
C27 C26 C25 C29 179.3(2)
C11 N2 C10 C9 -1.0(3)
Cu1 N2 C10 C9 171.94(16)
C11 N2 C10 C22 177.94(19)
Cu1 N2 C10 C22 -9.1(3)
C27 C22 C10 N2 116.2(2)
C23 C22 C10 N2 -60.7(3)
C27 C22 C10 C9 -64.9(3)
C23 C22 C10 C9 118.2(2)
C18 C17 C16 C15 0.0(4)
C18 C17 C16 C20 178.9(2)
C14 C15 C16 C17 0.0(4)
C14 C15 C16 C20 -178.9(2)
C31 N3 C35 C34 -0.6(4)
Cu1 N3 C35 C34 173.7(2)
C7 C6 C5 C4 -1.2(4)
C12 C4 C5 C6 -1.6(3)
C3 C4 C5 C6 177.8(2)
C1 C2 C3 C4 -0.4(4)
C12 C4 C3 C2 -1.4(3)
C5 C4 C3 C2 179.3(2)
C7 C8 C9 C10 0.7(4)
N2 C10 C9 C8 0.0(3)
C22 C10 C9 C8 -178.9(2)
N3 C35 C34 C33 -0.8(4)
C32 C33 C34 C35 2.0(4)
I1 C33 C34 C35 -177.00(19)
